data_2242471
loop_
_publ_author_name
'Blignaut, Jacques'
'Lemmerer, Andreas'

_publ_section_title
;
 An investigation to elucidate the factors dictating the crystal structure
 of seven ammonium carboxylate molecular salts
;
_journal_issue 5
_journal_name_full 'Acta Crystallographica Section E'
_journal_page_first 580
_journal_page_last 586
_journal_paper_doi 10.1107/S2056989017017856
_journal_volume 74
_journal_year 2018
_chemical_formula_iupac 'C8 H12 N +, C7 H3 Cl N O4 -'
_chemical_formula_moiety 'C8 H12 N +, C7 H3 Cl N O4 -'
_chemical_formula_sum 'C15 H15 Cl N2 O4'
_chemical_formula_weight 322.74
_chemical_name_common '(RS)-alpha-methylbenzylammonium 2-chloro-4-nitro-benzoate'
_chemical_name_systematic
;
(<i>RS</i>)-1-Phenylethan-1-aminium 2-chloro-4-nitrobenzoate
;
_space_group_IT_number 15
_symmetry_cell_setting monoclinic
_symmetry_space_group_name_Hall '-C 2yc'
_symmetry_space_group_name_H-M 'C 1 2/c 1'
_atom_sites_solution_hydrogens mixed
_audit_conform_dict_name cif_core.dic
_audit_conform_dict_version 2.4.3
_audit_creation_method 'WinGX routine CIF_UPDATE'
_cell_angle_alpha 90
_cell_angle_beta 100.998(2)
_cell_angle_gamma 90
_cell_formula_units_Z 8
_cell_length_a 15.5817(7)
_cell_length_b 6.3914(3)
_cell_length_c 31.3238(14)
_cell_measurement_reflns_used 8180
_cell_measurement_temperature 173(2)
_cell_measurement_theta_max 28.27
_cell_measurement_theta_min 2.65
_cell_volume 3062.2(2)
_computing_cell_refinement
;
SAINT-Plus (Bruker, 2016)
;
_computing_data_collection
;
APEX3 (Bruker, 2016)
;
_computing_data_reduction
;
SAINT-Plus (Bruker, 2016) and XPREP (Bruker, 2016)
;
_computing_molecular_graphics
;
ORTEP-3 for Windows (Farrugia, 2012) and DIAMOND (Brandenburg & Berndt,
1999)
;
_computing_publication_material
;
WinGX (Farrugia, 2012)
;
_computing_structure_refinement
;
SHELXL2017 (Sheldrick, 2015)
;
_computing_structure_solution
;
SHELXS97 (Sheldrick, 2008)
;
_diffrn_ambient_temperature 173(2)
_diffrn_measured_fraction_theta_full 1
_diffrn_measured_fraction_theta_max 1
_diffrn_measurement_device_type 'Bruker D8 Venture Photon CCD area detector'
_diffrn_measurement_method '\w scans'
_diffrn_radiation_monochromator graphite
_diffrn_radiation_type MoK\a
_diffrn_radiation_wavelength 0.71073
_diffrn_reflns_av_R_equivalents 0.0531
_diffrn_reflns_limit_h_max 20
_diffrn_reflns_limit_h_min -20
_diffrn_reflns_limit_k_max 8
_diffrn_reflns_limit_k_min -8
_diffrn_reflns_limit_l_max 41
_diffrn_reflns_limit_l_min -41
_diffrn_reflns_number 18885
_diffrn_reflns_theta_full 25.242
_diffrn_reflns_theta_max 27.998
_diffrn_reflns_theta_min 2.65
_diffrn_standards_number 0
_exptl_absorpt_coefficient_mu 0.269
_exptl_absorpt_correction_T_max 0.9793
_exptl_absorpt_correction_T_min 0.9034
_exptl_absorpt_correction_type integration
_exptl_absorpt_process_details
;
(XPREP; Bruker, 2016)
;
_exptl_crystal_colour colourless
_exptl_crystal_density_diffrn 1.4
_exptl_crystal_density_method 'not measured'
_exptl_crystal_description plate
_exptl_crystal_F_000 1344
_exptl_crystal_size_max 0.467
_exptl_crystal_size_mid 0.352
_exptl_crystal_size_min 0.082
_refine_diff_density_max 0.284
_refine_diff_density_min -0.315
_refine_ls_extinction_method none
_refine_ls_goodness_of_fit_ref 1.04
_refine_ls_hydrogen_treatment mixed
_refine_ls_matrix_type full
_refine_ls_number_constraints 0
_refine_ls_number_parameters 212
_refine_ls_number_reflns 3709
_refine_ls_number_restraints 0
_refine_ls_restrained_S_all 1.04
_refine_ls_R_factor_all 0.0403
_refine_ls_R_factor_gt 0.0345
_refine_ls_shift/su_max 0.001
_refine_ls_shift/su_mean 0
_refine_ls_structure_factor_coef Fsqd
_refine_ls_weighting_details 'w=1/[\s^2^(Fo^2^)+(0.0460P)^2^+1.4672P] where P=(Fo^2^+2Fc^2^)/3'
_refine_ls_weighting_scheme calc
_refine_ls_wR_factor_gt 0.088
_refine_ls_wR_factor_ref 0.0911
_reflns_number_gt 3218
_reflns_number_total 3709
_reflns_threshold_expression 'I > 2\s(I)'
_cod_data_source_file xi2001sup1.cif
_cod_data_source_block III
_cod_original_sg_symbol_H-M 'C 2/c'
_cod_database_code 2242471
_shelx_estimated_absorpt_t_min 0.885
_shelx_estimated_absorpt_t_max 0.978

loop_
_symmetry_equiv_pos_as_xyz
'x, y, z'
'-x, y, -z+1/2'
'x+1/2, y+1/2, z'
'-x+1/2, y+1/2, -z+1/2'
'-x, -y, -z'
'x, -y, z-1/2'
'-x+1/2, -y+1/2, -z'
'x+1/2, -y+1/2, z-1/2'

loop_
_atom_site_type_symbol
_atom_site_label
_atom_site_fract_x
_atom_site_fract_y
_atom_site_fract_z
_atom_site_U_iso_or_equiv
_atom_site_adp_type
_atom_site_calc_flag
_atom_site_occupancy
C C1 0.09581(10) 0.3921(3) 0.05256(5) 0.0435(4) Uani d 1
H H1 0.088661 0.371465 0.022052 0.052 Uiso calc 1
C C2 0.09009(10) 0.2257(3) 0.07959(5) 0.0440(4) Uani d 1
H H2 0.079856 0.089053 0.067772 0.053 Uiso calc 1
C C3 0.09920(9) 0.2562(2) 0.12412(5) 0.0360(3) Uani d 1
H H3 0.094958 0.140054 0.142536 0.043 Uiso calc 1
C C4 0.11437(8) 0.4538(2) 0.14197(4) 0.0263(3) Uani d 1
C C5 0.12131(11) 0.6209(2) 0.11467(5) 0.0412(3) Uani d 1
H H5 0.132454 0.757299 0.126471 0.049 Uiso calc 1
C C6 0.11206(12) 0.5899(3) 0.07006(5) 0.0492(4) Uani d 1
H H6 0.116926 0.705265 0.051546 0.059 Uiso calc 1
C C7 0.12507(8) 0.4829(2) 0.19075(4) 0.0261(3) Uani d 1
H H7 0.108406 0.348778 0.20347 0.031 Uiso calc 1
C C8 0.06945(9) 0.6569(2) 0.20441(4) 0.0353(3) Uani d 1
H H8A 0.007558 0.627874 0.193002 0.053 Uiso calc 1
H H8B 0.085549 0.790563 0.192793 0.053 Uiso calc 1
H H8C 0.079383 0.664261 0.236219 0.053 Uiso calc 1
N N1 0.21931(6) 0.52603(17) 0.20964(3) 0.0233(2) Uani d 1
H H1A 0.2343(10) 0.661(3) 0.2022(5) 0.035(4) Uiso d 1
H H1B 0.2564(10) 0.429(3) 0.1998(5) 0.034(4) Uiso d 1
H H1C 0.2276(10) 0.518(2) 0.2403(5) 0.033(4) Uiso d 1
C C9 0.33113(8) 0.90589(19) 0.14294(4) 0.0244(2) Uani d 1
C C10 0.37797(7) 0.72139(19) 0.15321(4) 0.0236(2) Uani d 1
C C11 0.39367(8) 0.5834(2) 0.12153(4) 0.0277(3) Uani d 1
H H11 0.423888 0.455476 0.128894 0.033 Uiso calc 1
C C12 0.36346(9) 0.6399(2) 0.07865(4) 0.0330(3) Uani d 1
C C13 0.32140(11) 0.8263(2) 0.06657(4) 0.0386(3) Uani d 1
H H13 0.303972 0.862985 0.03679 0.046 Uiso calc 1
C C14 0.30526(9) 0.9589(2) 0.09922(4) 0.0332(3) Uani d 1
H H14 0.276081 1.087962 0.091646 0.04 Uiso calc 1
C C15 0.30282(7) 1.04387(19) 0.17704(4) 0.0238(2) Uani d 1
N N2 0.37830(10) 0.4929(2) 0.04459(4) 0.0453(3) Uani d 1
O O1 0.25740(6) 0.95511(14) 0.20132(3) 0.0280(2) Uani d 1
O O2 0.32294(6) 1.23110(14) 0.17769(3) 0.0323(2) Uani d 1
O O3 0.41721(10) 0.33069(19) 0.05555(4) 0.0595(4) Uani d 1
O O4 0.35101(12) 0.5415(2) 0.00671(4) 0.0796(5) Uani d 1
Cl Cl1 0.42338(2) 0.66402(5) 0.20708(2) 0.02886(10) Uani d 1

loop_
_atom_site_aniso_label
_atom_site_aniso_U_11
_atom_site_aniso_U_22
_atom_site_aniso_U_33
_atom_site_aniso_U_12
_atom_site_aniso_U_13
_atom_site_aniso_U_23
C1 0.0479(8) 0.0530(10) 0.0283(6) 0.0043(7) 0.0041(6) -0.0096(6)
C2 0.0523(9) 0.0377(9) 0.0410(8) -0.0035(7) 0.0058(7) -0.0159(7)
C3 0.0414(7) 0.0285(7) 0.0380(7) -0.0027(6) 0.0071(6) -0.0027(6)
C4 0.0260(5) 0.0264(7) 0.0264(6) -0.0023(5) 0.0051(4) -0.0016(5)
C5 0.0664(10) 0.0279(7) 0.0295(7) -0.0040(7) 0.0095(6) -0.0011(5)
C6 0.0767(11) 0.0428(9) 0.0283(7) 0.0003(8) 0.0106(7) 0.0048(6)
C7 0.0276(5) 0.0258(6) 0.0260(6) -0.0049(5) 0.0078(4) 0.0010(5)
C8 0.0308(6) 0.0439(9) 0.0334(7) 0.0035(6) 0.0113(5) -0.0021(6)
N1 0.0283(5) 0.0208(5) 0.0221(5) -0.0008(4) 0.0080(4) -0.0002(4)
C9 0.0294(6) 0.0209(6) 0.0244(5) -0.0018(4) 0.0093(4) -0.0007(4)
C10 0.0267(5) 0.0246(6) 0.0200(5) -0.0031(4) 0.0059(4) 0.0000(4)
C11 0.0331(6) 0.0240(6) 0.0275(6) 0.0020(5) 0.0097(5) -0.0007(5)
C12 0.0474(7) 0.0300(7) 0.0247(6) 0.0032(6) 0.0145(5) -0.0030(5)
C13 0.0591(9) 0.0362(8) 0.0222(6) 0.0069(6) 0.0119(6) 0.0040(5)
C14 0.0482(7) 0.0268(7) 0.0267(6) 0.0073(6) 0.0121(5) 0.0052(5)
C15 0.0272(5) 0.0223(6) 0.0220(5) 0.0013(4) 0.0052(4) -0.0004(4)
N2 0.0727(9) 0.0388(8) 0.0279(6) 0.0080(6) 0.0186(6) -0.0049(5)
O1 0.0368(5) 0.0249(5) 0.0251(4) -0.0034(4) 0.0127(3) -0.0024(3)
O2 0.0407(5) 0.0201(5) 0.0396(5) -0.0024(4) 0.0167(4) -0.0030(4)
O3 0.0975(10) 0.0428(7) 0.0406(6) 0.0242(7) 0.0192(6) -0.0079(5)
O4 0.1472(14) 0.0678(9) 0.0243(5) 0.0380(9) 0.0182(7) -0.0036(6)
Cl1 0.02955(16) 0.03213(18) 0.02288(15) 0.00106(11) -0.00007(11) -0.00070(11)

loop_
_atom_type_symbol
_atom_type_description
_atom_type_scat_dispersion_real
_atom_type_scat_dispersion_imag
_atom_type_scat_source
C C 0.0033 0.0016 'International Tables Vol C Tables 4.2.6.8 and 6.1.1.4'
H H 0 0 'International Tables Vol C Tables 4.2.6.8 and 6.1.1.4'
N N 0.0061 0.0033 'International Tables Vol C Tables 4.2.6.8 and 6.1.1.4'
O O 0.0106 0.006 'International Tables Vol C Tables 4.2.6.8 and 6.1.1.4'
Cl Cl 0.1484 0.1585 'International Tables Vol C Tables 4.2.6.8 and 6.1.1.4'

loop_
_exptl_crystal_face_index_h
_exptl_crystal_face_index_k
_exptl_crystal_face_index_l
_exptl_crystal_face_perp_dist
1 2 1 0.207
-1 1 1 0.257
2 0 -1 0.079
-1 -1 0 0.175
-2 -1 2 0.155
1 0 3 0.041
-1 0 -3 0.041
-1 0 3 0.146
0 0 -1 0.059

loop_
_geom_angle_atom_site_label_1
_geom_angle_atom_site_label_2
_geom_angle_atom_site_label_3
_geom_angle
C2 C1 C6 119.52(13)
C2 C1 H1 120.2
C6 C1 H1 120.2
C1 C2 C3 120.29(14)
C1 C2 H2 119.9
C3 C2 H2 119.9
C4 C3 C2 120.72(14)
C4 C3 H3 119.6
C2 C3 H3 119.6
C3 C4 C5 118.82(12)
C3 C4 C7 119.75(12)
C5 C4 C7 121.41(12)
C4 C5 C6 120.33(14)
C4 C5 H5 119.8
C6 C5 H5 119.8
C1 C6 C5 120.30(15)
C1 C6 H6 119.8
C5 C6 H6 119.8
N1 C7 C4 109.33(9)
N1 C7 C8 108.79(10)
C4 C7 C8 114.45(11)
N1 C7 H7 108
C4 C7 H7 108
C8 C7 H7 108
C7 C8 H8A 109.5
C7 C8 H8B 109.5
H8A C8 H8B 109.5
C7 C8 H8C 109.5
H8A C8 H8C 109.5
H8B C8 H8C 109.5
C7 N1 H1A 110.0(9)
C7 N1 H1B 111.4(9)
H1A N1 H1B 109.4(13)
C7 N1 H1C 108.9(9)
H1A N1 H1C 107.9(13)
H1B N1 H1C 109.0(13)
C10 C9 C14 118.28(11)
C10 C9 C15 122.74(10)
C14 C9 C15 118.89(11)
C11 C10 C9 122.05(11)
C11 C10 Cl1 117.81(9)
C9 C10 Cl1 120.07(9)
C12 C11 C10 117.13(12)
C12 C11 H11 121.4
C10 C11 H11 121.4
C13 C12 C11 123.24(12)
C13 C12 N2 119.02(12)
C11 C12 N2 117.74(12)
C12 C13 C14 118.00(12)
C12 C13 H13 121
C14 C13 H13 121
C13 C14 C9 121.11(12)
C13 C14 H14 119.4
C9 C14 H14 119.4
O2 C15 O1 126.32(11)
O2 C15 C9 117.92(10)
O1 C15 C9 115.71(11)
O3 N2 O4 123.54(13)
O3 N2 C12 118.55(12)
O4 N2 C12 117.91(13)

loop_
_geom_bond_atom_site_label_1
_geom_bond_atom_site_label_2
_geom_bond_distance
C1 C2 1.373(2)
C1 C6 1.382(2)
C1 H1 0.95
C2 C3 1.389(2)
C2 H2 0.95
C3 C4 1.3833(19)
C3 H3 0.95
C4 C5 1.3848(19)
C4 C7 1.5167(16)
C5 C6 1.391(2)
C5 H5 0.95
C6 H6 0.95
C7 N1 1.5003(15)
C7 C8 1.5206(19)
C7 H7 1
C8 H8A 0.98
C8 H8B 0.98
C8 H8C 0.98
N1 H1A 0.937(17)
N1 H1B 0.940(16)
N1 H1C 0.946(16)
C9 C10 1.3919(17)
C9 C14 1.3933(17)
C9 C15 1.5143(16)
C10 C11 1.3837(17)
C10 Cl1 1.7397(11)
C11 C12 1.3836(18)
C11 H11 0.95
C12 C13 1.377(2)
C12 N2 1.4726(17)
C13 C14 1.3876(19)
C13 H13 0.95
C14 H14 0.95
C15 O2 1.2362(15)
C15 O1 1.2675(14)
N2 O3 1.2171(17)
N2 O4 1.2216(17)

loop_
_geom_hbond_atom_site_label_D
_geom_hbond_atom_site_label_H
_geom_hbond_atom_site_label_A
_geom_hbond_site_symmetry_A
_geom_hbond_distance_DH
_geom_hbond_distance_HA
_geom_hbond_distance_DA
_geom_hbond_angle_DHA
_geom_hbond_publ_flag
N1 H1A O1 . 0.94(2) 1.91(2) 2.8290(10) 165.0(10) yes
N1 H1B O2 1_545 0.94(2) 1.85(2) 2.7890(10) 176.0(10) yes
N1 H1C O1 4_545 0.95(2) 1.84(2) 2.7800(10) 170.0(10) yes

loop_
_geom_torsion_atom_site_label_1
_geom_torsion_atom_site_label_2
_geom_torsion_atom_site_label_3
_geom_torsion_atom_site_label_4
_geom_torsion
C6 C1 C2 C3 1.0(2)
C1 C2 C3 C4 -0.2(2)
C2 C3 C4 C5 -0.7(2)
C2 C3 C4 C7 -179.33(13)
C3 C4 C5 C6 0.8(2)
C7 C4 C5 C6 179.39(14)
C2 C1 C6 C5 -0.9(3)
C4 C5 C6 C1 0.0(3)
C3 C4 C7 N1 107.18(13)
C5 C4 C7 N1 -71.41(16)
C3 C4 C7 C8 -130.51(13)
C5 C4 C7 C8 50.90(17)
C14 C9 C10 C11 -4.84(18)
C15 C9 C10 C11 171.52(11)
C14 C9 C10 Cl1 172.07(10)
C15 C9 C10 Cl1 -11.58(16)
C9 C10 C11 C12 2.30(18)
Cl1 C10 C11 C12 -174.67(10)
C10 C11 C12 C13 1.7(2)
C10 C11 C12 N2 -178.93(12)
C11 C12 C13 C14 -3.0(2)
N2 C12 C13 C14 177.66(14)
C12 C13 C14 C9 0.3(2)
C10 C9 C14 C13 3.5(2)
C15 C9 C14 C13 -173.03(13)
C10 C9 C15 O2 126.58(13)
C14 C9 C15 O2 -57.09(16)
C10 C9 C15 O1 -55.96(15)
C14 C9 C15 O1 120.37(13)
C13 C12 N2 O3 178.42(16)
C11 C12 N2 O3 -0.9(2)
C13 C12 N2 O4 -1.3(2)
C11 C12 N2 O4 179.34(16)

_cod_database_fobs_code 2242471
